data_4322042
loop_
_publ_author_name
'Ina Loose'
'Elisabeth Droste'
'Michael B\"osing'
'Heinrich Pohlmann'
'Michael H. Dickman'
'Cristina Rosu'
'Michael T. Pope'
'Bernt Krebs'

_publ_contact_author
;
Bernt Krebs
Anorganisch-Chemisches Institut
Westfaelische Wilhelms-Universitaet Muenster
Wilhelm-Klemm-Strasse 8
48149 Muenster
Bundesrepublik Deutschland
;
_publ_contact_author_email krebs@uni-muenster.de
_publ_contact_author_fax '0049 251 83 83 66'
_publ_contact_author_phone '0049 251 83 31 31'
_publ_section_title
;
 Heteropolymetalate Clusters of the Subvalent Main Group Elements BiIII
 and SbIII
;
_journal_name_full 'Inorganic Chemistry'
_journal_page_first 2688
_journal_page_last 2694
_journal_paper_doi 10.1021/ic981313m
_journal_volume 38
_journal_year 1999
_chemical_formula_sum 'Bi H56 N3 Na2 O57 W10 Zn'
_chemical_formula_weight 3169.31
_chemical_name_systematic
; 
 ? 
;
_space_group_IT_number 2
_symmetry_cell_setting triclinic
_symmetry_space_group_name_Hall '-P 1'
_symmetry_space_group_name_H-M 'P -1'
_atom_sites_solution_hydrogens geom
_atom_sites_solution_primary direct
_atom_sites_solution_secondary difmap
_audit_creation_method SHELXL-97
_cell_angle_alpha 68.43(3)
_cell_angle_beta 89.85(3)
_cell_angle_gamma 66.86(3)
_cell_formula_units_Z 2
_cell_length_a 12.757(3)
_cell_length_b 15.002(3)
_cell_length_c 16.139(3)
_cell_measurement_temperature 213(2)
_cell_volume 2604.7(14)
_computing_structure_refinement 'SHELXL-97 (Sheldrick, 1997)'
_computing_structure_solution 'SHELXS-97 (Sheldrick, 1990)'
_diffrn_ambient_temperature 213(2)
_diffrn_measured_fraction_theta_full 0.933
_diffrn_measured_fraction_theta_max 0.933
_diffrn_radiation_monochromator graphite
_diffrn_radiation_source 'fine-focus sealed tube'
_diffrn_radiation_type MoK\a
_diffrn_radiation_wavelength 0.71073
_diffrn_reflns_av_R_equivalents 0.1480
_diffrn_reflns_av_sigmaI/netI 0.1420
_diffrn_reflns_limit_h_max 14
_diffrn_reflns_limit_h_min -13
_diffrn_reflns_limit_k_max 17
_diffrn_reflns_limit_k_min -17
_diffrn_reflns_limit_l_max 18
_diffrn_reflns_limit_l_min -18
_diffrn_reflns_number 15520
_diffrn_reflns_theta_full 24.50
_diffrn_reflns_theta_max 24.50
_diffrn_reflns_theta_min 5.09
_exptl_absorpt_coefficient_mu 25.941
_exptl_crystal_density_diffrn 4.041
_exptl_crystal_density_method 'not measured'
_exptl_crystal_F_000 2816
_refine_diff_density_max 3.892
_refine_diff_density_min -4.400
_refine_diff_density_rms 0.664
_refine_ls_extinction_coef 0.00034(8)
_refine_ls_extinction_expression Fc^*^=kFc[1+0.001xFc^2^\l^3^/sin(2\q)]^-1/4^
_refine_ls_extinction_method SHELXL
_refine_ls_goodness_of_fit_ref 1.065
_refine_ls_hydrogen_treatment mixed
_refine_ls_matrix_type full
_refine_ls_number_parameters 364
_refine_ls_number_reflns 8066
_refine_ls_number_restraints 0
_refine_ls_restrained_S_all 1.065
_refine_ls_R_factor_all 0.1245
_refine_ls_R_factor_gt 0.0878
_refine_ls_shift/su_max 0.015
_refine_ls_shift/su_mean 0.001
_refine_ls_structure_factor_coef Fsqd
_refine_ls_weighting_details 'w=1/[\s^2^(Fo^2^)+(0.1066P)^2^+267.1957P] where P=(Fo^2^+2Fc^2^)/3'
_refine_ls_weighting_scheme calc
_refine_ls_wR_factor_gt 0.2122
_refine_ls_wR_factor_ref 0.2465
_reflns_number_gt 5666
_reflns_number_total 8066
_reflns_threshold_expression >2sigma(I)
_cod_data_source_file ic981313m_6.cif
_cod_data_source_block znbiw
_cod_depositor_comments
;
The following automatic conversions were performed:

'_refine_ls_weighting_scheme' value 'calc
w=1/[\s^2^(Fo^2^)+(0.1066P)^2^+267.1957P] where P=(Fo^2^+2Fc^2^)/3'
was changed to 'calc'. New tag '_refine_ls_weighting_details' was
created. The value of the new tag was set to
'w=1/[\s^2^(Fo^2^)+(0.1066P)^2^+267.1957P] where P=(Fo^2^+2Fc^2^)/3'.

Automatic conversion script
Id: cif_fix_values 3143 2015-03-26 13:38:13Z robertas 
;
_cod_original_cell_volume 2604.7(9)
_cod_original_formula_sum 'H56 Bi N3 Na2 O57 W10 Zn'
_cod_database_code 4322042

loop_
_symmetry_equiv_pos_as_xyz
'x, y, z'
'-x, -y, -z'

loop_
_atom_site_label
_atom_site_type_symbol
_atom_site_fract_x
_atom_site_fract_y
_atom_site_fract_z
_atom_site_U_iso_or_equiv
_atom_site_adp_type
_atom_site_occupancy
_atom_site_calc_flag
_atom_site_refinement_flags
_atom_site_disorder_assembly
_atom_site_disorder_group
Bi1 Bi 0.64671(12) 0.31389(10) 0.62824(9) 0.0246(4) Uani 1 d . . .
W1 W 0.94449(15) 0.19628(11) 0.72743(10) 0.0312(4) Uani 1 d . . .
W2 W 0.82804(15) 0.05912(11) 0.63469(11) 0.0311(4) Uani 1 d . . .
W3 W 0.79544(15) 0.16157(12) 0.89778(10) 0.0322(4) Uani 1 d . . .
W4 W 0.67970(15) 0.01982(11) 0.80622(10) 0.0330(4) Uani 1 d . . .
W5 W 0.54652(14) 0.12777(11) 0.59959(10) 0.0288(4) Uani 1 d . . .
W6 W 0.50119(15) 0.37539(12) 0.83205(10) 0.0310(4) Uani 1 d . . .
W7 W 0.39637(15) 0.24910(11) 0.75033(10) 0.0294(4) Uani 1 d . . .
W8 W 0.36854(14) 0.49040(11) 0.61745(9) 0.0254(4) Uani 1 d . . .
W9 W 0.40814(14) 0.38375(11) 0.42453(9) 0.0266(4) Uani 1 d . . .
W10 W 0.23050(15) 0.60173(11) 0.22768(10) 0.0291(4) Uani 1 d . . .
Zn1 Zn 0.9083(4) 0.2592(3) 0.4908(3) 0.0330(10) Uani 1 d . . .
Na1 Na 0.0962(16) 0.4632(13) 0.6032(12) 0.048(4) Uani 1 d . . .
Na2 Na 0.5000 0.5000 1.0000 0.18(3) Uiso 1 d S . .
Na3 Na 0.918(5) -0.379(4) 0.983(4) 0.089(15) Uiso 0.50 d P . .
O1 O 1.096(2) 0.148(2) 0.7382(18) 0.034(6) Uiso 1 d . . .
O2 O 0.894(2) 0.280(2) 0.6106(18) 0.036(6) Uiso 1 d . . .
O3 O 0.915(2) 0.0873(19) 0.7134(17) 0.030(6) Uiso 1 d . . .
O4 O 0.080(2) 0.676(2) 0.2473(18) 0.036(6) Uiso 1 d . . .
O5 O 0.933(3) 0.128(2) 0.859(2) 0.044(7) Uiso 1 d . . .
O6 O 0.760(2) 0.2616(18) 0.7501(16) 0.025(5) Uiso 1 d . . .
O7 O 0.937(3) -0.040(2) 0.6151(19) 0.039(6) Uiso 1 d . . .
O8 O 0.810(2) 0.1789(19) 0.5444(17) 0.030(6) Uiso 1 d . . .
O9 O 0.695(3) 0.057(2) 0.5763(19) 0.043(7) Uiso 1 d . . .
O10 O 0.805(3) -0.038(2) 0.7500(19) 0.038(6) Uiso 1 d . . .
O11 O 0.672(2) 0.1514(17) 0.6772(15) 0.021(5) Uiso 1 d . . .
O12 O 0.834(3) 0.094(2) 1.016(2) 0.048(8) Uiso 1 d . . .
O13 O 0.196(2) 0.712(2) 0.1070(18) 0.036(6) Uiso 1 d . . .
O14 O 0.765(2) 0.058(2) 0.8721(18) 0.036(6) Uiso 1 d . . .
O15 O 0.630(2) 0.2385(19) 0.8875(17) 0.030(6) Uiso 1 d . . .
O16 O 0.684(2) -0.0920(18) 0.8927(16) 0.027(5) Uiso 1 d . . .
O17 O 0.542(2) 0.127(2) 0.8126(18) 0.037(6) Uiso 1 d . . .
O18 O 0.584(3) 0.014(2) 0.7146(19) 0.042(7) Uiso 1 d . . .
O19 O 0.463(2) 0.097(2) 0.5386(18) 0.036(6) Uiso 1 d . . .
O20 O 0.539(2) 0.2586(18) 0.5142(15) 0.024(5) Uiso 1 d . . .
O21 O 0.431(2) 0.211(2) 0.6491(17) 0.032(6) Uiso 1 d . . .
O22 O 0.463(2) 0.4074(19) 0.9245(16) 0.029(6) Uiso 1 d . . .
O23 O 0.610(2) 0.4280(17) 0.7974(15) 0.023(5) Uiso 1 d . . .
O24 O 0.379(2) 0.4870(18) 0.7444(16) 0.026(5) Uiso 1 d . . .
O25 O 0.418(2) 0.288(2) 0.8444(18) 0.036(6) Uiso 1 d . . .
O26 O 0.506(2) 0.3389(18) 0.7040(15) 0.024(5) Uiso 1 d . . .
O27 O 0.299(3) 0.196(2) 0.789(2) 0.043(7) Uiso 1 d . . .
O28 O 0.293(2) 0.3867(18) 0.6769(16) 0.026(5) Uiso 1 d . . .
O29 O 0.394(2) 0.4466(19) 0.5303(17) 0.030(6) Uiso 1 d . . .
O30 O 0.233(2) 0.5991(19) 0.5777(16) 0.029(6) Uiso 1 d . . .
O31 O 0.526(2) 0.4493(17) 0.4037(15) 0.024(5) Uiso 1 d . . .
O32 O 0.446(2) 0.349(2) 0.3357(18) 0.037(6) Uiso 1 d . . .
O34 O 0.298(2) 0.5321(18) 0.3527(16) 0.027(5) Uiso 1 d . . .
O33 O 0.297(2) 0.3416(17) 0.4551(15) 0.023(5) Uiso 1 d . . .
O35 O 0.208(2) 0.506(2) 0.2116(17) 0.033(6) Uiso 1 d . . .
OW1 O 1.060(3) 0.122(2) 0.546(2) 0.045(7) Uiso 1 d . . .
OW2 O 0.912(3) 0.233(3) 0.374(2) 0.053(8) Uiso 1 d . . .
OW3 O 1.008(3) 0.342(2) 0.447(2) 0.044(7) Uiso 1 d . . .
OW4 O 0.166(2) 0.291(2) 0.5920(18) 0.035(6) Uiso 1 d . . .
OW5 O 0.095(2) 0.519(2) 0.4421(18) 0.035(6) Uiso 1 d . . .
OW6 O 0.066(4) 0.412(4) 0.753(3) 0.094(14) Uiso 1 d . . .
OW7 O 0.495(8) 0.381(8) 0.151(7) 0.20(4) Uiso 1 d . . .
OW8 O 0.422(6) 0.340(5) 0.071(4) 0.13(2) Uiso 1 d . . .
OW9 O 0.893(5) -0.259(5) 0.828(4) 0.13(2) Uiso 1 d . . .
OW10 O 0.728(5) -0.288(4) 1.031(3) 0.100(15) Uiso 1 d . . .
OW11 O 0.978(5) -0.255(4) 1.015(4) 0.107(16) Uiso 1 d . . .
OW12 O 0.831(9) -0.361(8) 0.811(7) 0.22(4) Uiso 1 d . . .
OW13 O 0.975(14) -0.500(13) 1.143(11) 0.32(7) Uiso 1 d . . .
OW14 O 0.692(4) 0.217(4) 0.367(3) 0.089(13) Uiso 1 d . . .
OW15 O 1.184(5) -0.071(5) 0.716(4) 0.121(19) Uiso 1 d . . .
OW16 O 0.455(5) -0.112(4) 0.648(4) 0.109(16) Uiso 1 d . . .
OW17 O 1.157(4) 0.318(4) 0.323(3) 0.091(14) Uiso 1 d . . .
OW18 O 0.563(3) 0.055(3) 1.004(2) 0.062(9) Uiso 1 d . . .
OW19 O 0.964(5) 0.116(4) 1.133(4) 0.111(17) Uiso 1 d . . .
OW20 O 0.181(3) 0.110(3) 0.927(3) 0.066(10) Uiso 1 d . . .
OW21 O 0.750(3) -0.120(3) 0.538(2) 0.064(10) Uiso 1 d . . .
OW22 O 0.181(6) 0.594(5) 0.790(5) 0.13(2) Uiso 1 d . . .
OW23 O 0.346(6) -0.002(5) 0.754(4) 0.13(2) Uiso 1 d . . .
OW24 O 0.537(10) 0.174(9) 0.086(8) 0.24(4) Uiso 1 d . . .
OW25 O 0.341(7) 0.263(6) 0.204(5) 0.16(3) Uiso 1 d . . .

loop_
_atom_site_aniso_label
_atom_site_aniso_U_11
_atom_site_aniso_U_22
_atom_site_aniso_U_33
_atom_site_aniso_U_23
_atom_site_aniso_U_13
_atom_site_aniso_U_12
Bi1 0.0276(8) 0.0214(6) 0.0230(7) -0.0104(5) -0.0022(5) -0.0072(6)
W1 0.0320(9) 0.0247(7) 0.0317(8) -0.0110(6) -0.0064(7) -0.0071(7)
W2 0.0331(10) 0.0214(7) 0.0361(9) -0.0139(6) -0.0016(7) -0.0064(7)
W3 0.0390(10) 0.0273(8) 0.0242(8) -0.0061(6) -0.0064(7) -0.0119(7)
W4 0.0415(10) 0.0221(7) 0.0272(8) -0.0054(6) -0.0065(7) -0.0095(7)
W5 0.0340(9) 0.0238(7) 0.0283(8) -0.0113(6) -0.0038(6) -0.0109(7)
W6 0.0396(10) 0.0326(8) 0.0209(7) -0.0129(6) 0.0008(6) -0.0134(7)
W7 0.0335(9) 0.0272(7) 0.0258(8) -0.0095(6) 0.0005(6) -0.0121(7)
W8 0.0298(9) 0.0218(7) 0.0219(7) -0.0103(6) 0.0007(6) -0.0068(6)
W9 0.0325(9) 0.0225(7) 0.0249(7) -0.0115(6) -0.0015(6) -0.0097(7)
W10 0.0357(9) 0.0247(7) 0.0256(8) -0.0107(6) -0.0048(6) -0.0109(7)
Zn1 0.031(3) 0.024(2) 0.040(2) -0.0154(19) 0.001(2) -0.0053(19)
Na1 0.043(11) 0.042(9) 0.058(11) -0.020(8) 0.010(9) -0.016(8)

loop_
_atom_type_symbol
_atom_type_description
_atom_type_scat_dispersion_real
_atom_type_scat_dispersion_imag
_atom_type_scat_source
N N 0.0061 0.0033 'International Tables Vol C Tables 4.2.6.8 and 6.1.1.4'
H H 0.0000 0.0000 'International Tables Vol C Tables 4.2.6.8 and 6.1.1.4'
O O 0.0106 0.0060 'International Tables Vol C Tables 4.2.6.8 and 6.1.1.4'
Na Na 0.0362 0.0249 'International Tables Vol C Tables 4.2.6.8 and 6.1.1.4'
Zn Zn 0.2839 1.4301 'International Tables Vol C Tables 4.2.6.8 and 6.1.1.4'
W W -0.8490 6.8722 'International Tables Vol C Tables 4.2.6.8 and 6.1.1.4'
Bi Bi -4.1077 10.2566 'International Tables Vol C Tables 4.2.6.8 and 6.1.1.4'

loop_
_geom_angle_atom_site_label_1
_geom_angle_atom_site_label_2
_geom_angle_atom_site_label_3
_geom_angle
_geom_angle_site_symmetry_1
_geom_angle_site_symmetry_3
_geom_angle_publ_flag
O6 Bi1 O11 84.2(9) . . ?
O6 Bi1 O26 87.5(9) . . ?
O11 Bi1 O26 86.9(9) . . ?
O6 Bi1 W8 114.0(6) . . ?
O11 Bi1 W8 114.5(6) . . ?
O26 Bi1 W8 37.4(6) . . ?
O1 W1 O2 104.3(12) . . ?
O1 W1 O3 103.0(12) . . ?
O2 W1 O3 92.2(12) . . ?
O1 W1 O4 95.9(12) . 2_666 ?
O2 W1 O4 88.9(11) . 2_666 ?
O3 W1 O4 160.2(11) . 2_666 ?
O1 W1 O5 98.5(12) . . ?
O2 W1 O5 157.0(13) . . ?
O3 W1 O5 85.4(11) . . ?
O4 W1 O5 85.9(11) 2_666 . ?
O1 W1 O6 164.1(11) . . ?
O2 W1 O6 87.9(11) . . ?
O3 W1 O6 86.4(10) . . ?
O4 W1 O6 73.8(10) 2_666 . ?
O5 W1 O6 69.2(10) . . ?
O7 W2 O8 105.7(12) . . ?
O7 W2 O3 101.0(12) . . ?
O8 W2 O3 89.8(11) . . ?
O7 W2 O9 98.9(13) . . ?
O8 W2 O9 91.5(12) . . ?
O3 W2 O9 158.9(12) . . ?
O7 W2 O10 95.1(12) . . ?
O8 W2 O10 159.1(11) . . ?
O3 W2 O10 84.8(11) . . ?
O9 W2 O10 86.5(12) . . ?
O7 W2 O11 164.2(11) . . ?
O8 W2 O11 88.1(10) . . ?
O3 W2 O11 86.5(10) . . ?
O9 W2 O11 72.5(11) . . ?
O10 W2 O11 71.5(10) . . ?
O12 W3 O5 103.3(14) . . ?
O12 W3 O13 95.6(13) . 2_666 ?
O5 W3 O13 87.7(13) . 2_666 ?
O12 W3 O14 98.4(13) . . ?
O5 W3 O14 93.2(13) . . ?
O13 W3 O14 165.4(11) 2_666 . ?
O12 W3 O15 100.2(13) . . ?
O5 W3 O15 156.1(12) . . ?
O13 W3 O15 85.4(11) 2_666 . ?
O14 W3 O15 87.9(11) . . ?
O12 W3 O6 171.4(12) . . ?
O5 W3 O6 73.3(11) . . ?
O13 W3 O6 76.5(10) 2_666 . ?
O14 W3 O6 89.8(10) . . ?
O15 W3 O6 82.8(10) . . ?
O16 W4 O17 102.3(12) . . ?
O16 W4 O14 98.4(11) . . ?
O17 W4 O14 89.3(12) . . ?
O16 W4 O10 102.0(12) . . ?
O17 W4 O10 154.7(11) . . ?
O14 W4 O10 94.1(12) . . ?
O16 W4 O18 95.5(12) . . ?
O17 W4 O18 85.7(12) . . ?
O14 W4 O18 165.9(11) . . ?
O10 W4 O18 85.1(12) . . ?
O16 W4 O11 169.8(10) . . ?
O17 W4 O11 82.5(10) . . ?
O14 W4 O11 90.6(10) . . ?
O10 W4 O11 72.3(10) . . ?
O18 W4 O11 75.7(10) . . ?
O19 W5 O9 100.5(13) . . ?
O19 W5 O18 100.9(13) . . ?
O9 W5 O18 88.8(13) . . ?
O19 W5 O20 102.7(11) . . ?
O9 W5 O20 89.7(11) . . ?
O18 W5 O20 156.2(12) . . ?
O19 W5 O21 101.1(12) . . ?
O9 W5 O21 158.4(12) . . ?
O18 W5 O21 86.6(12) . . ?
O20 W5 O21 86.1(10) . . ?
O19 W5 O11 173.1(11) . . ?
O9 W5 O11 72.9(11) . . ?
O18 W5 O11 77.1(11) . . ?
O20 W5 O11 79.8(9) . . ?
O21 W5 O11 85.5(10) . . ?
O22 W6 O23 102.2(11) . . ?
O22 W6 O24 98.9(11) . . ?
O23 W6 O24 96.3(10) . . ?
O22 W6 O15 102.1(11) . . ?
O23 W6 O15 86.4(11) . . ?
O24 W6 O15 157.7(11) . . ?
O22 W6 O25 97.8(12) . . ?
O23 W6 O25 158.5(11) . . ?
O24 W6 O25 88.6(11) . . ?
O15 W6 O25 81.5(11) . . ?
O22 W6 O26 166.3(11) . . ?
O23 W6 O26 89.5(9) . . ?
O24 W6 O26 72.4(9) . . ?
O15 W6 O26 85.6(9) . . ?
O25 W6 O26 72.0(10) . . ?
O27 W7 O28 99.4(12) . . ?
O27 W7 O25 99.6(13) . . ?
O28 W7 O25 92.4(11) . . ?
O27 W7 O21 100.7(13) . . ?
O28 W7 O21 92.6(10) . . ?
O25 W7 O21 158.0(12) . . ?
O27 W7 O17 100.4(13) . . ?
O28 W7 O17 160.2(11) . . ?
O25 W7 O17 84.0(12) . . ?
O21 W7 O17 84.2(11) . . ?
O27 W7 O26 171.6(12) . . ?
O28 W7 O26 74.8(10) . . ?
O25 W7 O26 74.9(10) . . ?
O21 W7 O26 85.8(10) . . ?
O17 W7 O26 85.5(10) . . ?
O29 W8 O30 104.5(12) . . ?
O29 W8 O31 95.2(11) . 2_666 ?
O30 W8 O31 104.1(11) . 2_666 ?
O29 W8 O24 159.4(10) . . ?
O30 W8 O24 94.5(11) . . ?
O31 W8 O24 87.6(10) 2_666 . ?
O29 W8 O28 90.3(11) . . ?
O30 W8 O28 91.8(11) . . ?
O31 W8 O28 161.3(10) 2_666 . ?
O24 W8 O28 81.1(10) . . ?
O29 W8 O26 87.1(10) . . ?
O30 W8 O26 160.6(10) . . ?
O31 W8 O26 90.0(10) 2_666 . ?
O24 W8 O26 72.5(9) . . ?
O28 W8 O26 72.4(9) . . ?
O29 W8 Bi1 63.1(8) . . ?
O30 W8 Bi1 162.2(8) . . ?
O31 W8 Bi1 66.5(7) 2_666 . ?
O24 W8 Bi1 100.0(7) . . ?
O28 W8 Bi1 100.6(7) . . ?
O26 W8 Bi1 37.0(6) . . ?
O29 W8 Na1 84.9(9) . . ?
O30 W8 Na1 57.1(9) . . ?
O31 W8 Na1 160.2(7) 2_666 . ?
O24 W8 Na1 99.2(8) . . ?
O28 W8 Na1 38.1(7) . . ?
O26 W8 Na1 109.8(7) . . ?
Bi1 W8 Na1 129.4(3) . . ?
O32 W9 O33 102.4(12) . . ?
O32 W9 O34 97.1(11) . . ?
O33 W9 O34 93.5(10) . . ?
O32 W9 O20 94.6(11) . . ?
O33 W9 O20 98.4(10) . . ?
O34 W9 O20 161.1(10) . . ?
O32 W9 O31 88.1(12) . . ?
O33 W9 O31 169.1(10) . . ?
O34 W9 O31 82.4(10) . . ?
O20 W9 O31 83.3(9) . . ?
O32 W9 O29 164.4(12) . . ?
O33 W9 O29 93.2(10) . . ?
O34 W9 O29 81.0(9) . . ?
O20 W9 O29 83.7(9) . . ?
O31 W9 O29 76.2(9) . . ?
O35 W10 O4 97.7(13) . . ?
O35 W10 O34 101.0(11) . . ?
O4 W10 O34 95.1(11) . . ?
O35 W10 O13 104.3(12) . . ?
O4 W10 O13 89.5(12) . . ?
O34 W10 O13 153.4(11) . . ?
O35 W10 O23 102.0(11) . 2_666 ?
O4 W10 O23 159.7(11) . 2_666 ?
O34 W10 O23 86.1(10) . 2_666 ?
O13 W10 O23 80.8(11) . 2_666 ?
O35 W10 O6 173.7(11) . 2_666 ?
O4 W10 O6 76.0(11) . 2_666 ?
O34 W10 O6 80.4(9) . 2_666 ?
O13 W10 O6 75.4(10) . 2_666 ?
O23 W10 O6 84.2(9) 2_666 2_666 ?
O8 Zn1 OW2 94.5(12) . . ?
O8 Zn1 OW3 175.0(11) . . ?
OW2 Zn1 OW3 90.5(13) . . ?
O8 Zn1 O2 80.6(11) . . ?
OW2 Zn1 O2 175.0(13) . . ?
OW3 Zn1 O2 94.4(12) . . ?
O8 Zn1 O30 93.8(10) . 2_666 ?
OW2 Zn1 O30 87.6(12) . 2_666 ?
OW3 Zn1 O30 86.7(11) . 2_666 ?
O2 Zn1 O30 91.8(10) . 2_666 ?
O8 Zn1 OW1 91.7(11) . . ?
OW2 Zn1 OW1 87.6(13) . . ?
OW3 Zn1 OW1 88.2(12) . . ?
O2 Zn1 OW1 93.4(11) . . ?
O30 Zn1 OW1 173.0(11) 2_666 . ?
OW6 Na1 O28 81.3(15) . . ?
OW6 Na1 OW5 170.2(17) . . ?
O28 Na1 OW5 108.2(11) . . ?
OW6 Na1 OW5 89.0(16) . 2_566 ?
O28 Na1 OW5 160.9(11) . 2_566 ?
OW5 Na1 OW5 81.2(12) . 2_566 ?
OW6 Na1 OW4 99.2(15) . . ?
O28 Na1 OW4 80.5(10) . . ?
OW5 Na1 OW4 80.2(11) . . ?
OW5 Na1 OW4 84.9(11) 2_566 . ?
OW6 Na1 OW3 99.0(15) . 2_666 ?
O28 Na1 OW3 115.4(12) . 2_666 ?
OW5 Na1 OW3 79.5(11) . 2_666 ?
OW5 Na1 OW3 82.2(11) 2_566 2_666 ?
OW4 Na1 OW3 157.4(13) . 2_666 ?
OW6 Na1 W8 102.8(14) . . ?
O28 Na1 W8 32.4(6) . . ?
OW5 Na1 W8 86.9(9) . . ?
OW5 Na1 W8 165.9(9) 2_566 . ?
OW4 Na1 W8 100.5(9) . . ?
OW3 Na1 W8 88.3(9) 2_666 . ?
OW6 Na1 Na1 129.5(16) . 2_566 ?
O28 Na1 Na1 145.9(11) . 2_566 ?
OW5 Na1 Na1 40.7(8) . 2_566 ?
OW5 Na1 Na1 40.5(7) 2_566 2_566 ?
OW4 Na1 Na1 80.2(9) . 2_566 ?
OW3 Na1 Na1 78.0(9) 2_666 2_566 ?
W8 Na1 Na1 127.2(8) . 2_566 ?
O22 Na2 O22 180.000(4) 2_667 . ?
O22 Na2 OW7 96(3) 2_667 2_666 ?
O22 Na2 OW7 84(3) . 2_666 ?
O22 Na2 OW7 84(3) 2_667 1_556 ?
O22 Na2 OW7 96(3) . 1_556 ?
OW7 Na2 OW7 180.000(13) 2_666 1_556 ?
O22 Na2 OW8 53.6(15) 2_667 2_666 ?
O22 Na2 OW8 126.4(15) . 2_666 ?
OW7 Na2 OW8 44(3) 2_666 2_666 ?
OW7 Na2 OW8 136(3) 1_556 2_666 ?
O22 Na2 OW8 126.4(15) 2_667 1_556 ?
O22 Na2 OW8 53.6(15) . 1_556 ?
OW7 Na2 OW8 136(3) 2_666 1_556 ?
OW7 Na2 OW8 44(3) 1_556 1_556 ?
OW8 Na2 OW8 180.000(5) 2_666 1_556 ?
OW9 Na3 OW13 171(5) . . ?
OW9 Na3 OW11 83(3) . . ?
OW13 Na3 OW11 91(5) . . ?
OW9 Na3 OW10 102(3) . . ?
OW13 Na3 OW10 84(4) . . ?
OW11 Na3 OW10 85(2) . . ?
OW9 Na3 OW12 45(3) . . ?
OW13 Na3 OW12 141(5) . . ?
OW11 Na3 OW12 128(3) . . ?
OW10 Na3 OW12 100(3) . . ?
OW9 Na3 Na3 112(3) . 2_747 ?
OW13 Na3 Na3 66(4) . 2_747 ?
OW11 Na3 Na3 127(3) . 2_747 ?
OW10 Na3 Na3 134(3) . 2_747 ?
OW12 Na3 Na3 85(3) . 2_747 ?
W1 O2 Zn1 135.4(15) . . ?
W1 O3 W2 143.3(14) . . ?
W10 O4 W1 115.6(14) . 2_666 ?
W3 O5 W1 121.4(16) . . ?
Bi1 O6 W3 142.3(12) . . ?
Bi1 O6 W1 109.1(10) . . ?
W3 O6 W1 96.1(9) . . ?
Bi1 O6 W10 111.7(10) . 2_666 ?
W3 O6 W10 93.1(9) . 2_666 ?
W1 O6 W10 94.5(9) . 2_666 ?
W2 O8 Zn1 137.8(15) . . ?
W5 O9 W2 118.5(15) . . ?
W4 O10 W2 118.6(14) . . ?
Bi1 O11 W2 109.7(10) . . ?
Bi1 O11 W5 112.7(10) . . ?
W2 O11 W5 96.0(9) . . ?
Bi1 O11 W4 139.9(11) . . ?
W2 O11 W4 97.5(8) . . ?
W5 O11 W4 92.4(8) . . ?
W3 O13 W10 114.9(14) 2_666 . ?
W4 O14 W3 151.8(15) . . ?
W6 O15 W3 144.1(14) . . ?
W4 O17 W7 148.6(16) . . ?
W5 O18 W4 114.1(15) . . ?
W5 O20 W9 131.0(13) . . ?
W5 O21 W7 145.8(15) . . ?
W6 O22 Na2 139.2(14) . . ?
W6 O23 W10 147.0(13) . 2_666 ?
W6 O24 W8 118.4(12) . . ?
W7 O25 W6 120.1(14) . . ?
Bi1 O26 W8 105.6(9) . . ?
Bi1 O26 W7 130.4(11) . . ?
W8 O26 W7 97.6(10) . . ?
Bi1 O26 W6 126.5(11) . . ?
W8 O26 W6 96.1(9) . . ?
W7 O26 W6 92.8(8) . . ?
W7 O28 W8 115.1(12) . . ?
W7 O28 Na1 133.2(13) . . ?
W8 O28 Na1 109.5(10) . . ?
W8 O29 W9 172.1(15) . . ?
W8 O30 Zn1 167.7(15) . 2_666 ?
W8 O31 W9 178.9(13) 2_666 . ?
W10 O34 W9 130.4(13) . . ?
Zn1 OW3 Na1 115.3(14) . 2_666 ?
Na1 OW5 Na1 98.8(12) . 2_566 ?

loop_
_geom_bond_atom_site_label_1
_geom_bond_atom_site_label_2
_geom_bond_distance
_geom_bond_site_symmetry_2
_geom_bond_publ_flag
Bi1 O6 2.13(2) . ?
Bi1 O11 2.15(2) . ?
Bi1 O26 2.16(2) . ?
Bi1 W8 3.452(3) . ?
W1 O1 1.75(3) . ?
W1 O2 1.78(3) . ?
W1 O3 1.90(3) . ?
W1 O4 2.02(3) 2_666 ?
W1 O5 2.02(3) . ?
W1 O6 2.26(2) . ?
W2 O7 1.72(3) . ?
W2 O8 1.78(2) . ?
W2 O3 1.95(3) . ?
W2 O9 1.96(3) . ?
W2 O10 2.00(3) . ?
W2 O11 2.21(2) . ?
W3 O12 1.76(3) . ?
W3 O5 1.81(3) . ?
W3 O13 1.92(3) 2_666 ?
W3 O14 1.92(3) . ?
W3 O15 1.94(3) . ?
W3 O6 2.23(2) . ?
W4 O16 1.72(2) . ?
W4 O17 1.89(3) . ?
W4 O14 1.89(3) . ?
W4 O10 1.90(3) . ?
W4 O18 1.96(3) . ?
W4 O11 2.25(2) . ?
W5 O19 1.74(3) . ?
W5 O9 1.89(3) . ?
W5 O18 1.90(3) . ?
W5 O20 1.90(2) . ?
W5 O21 1.91(3) . ?
W5 O11 2.24(2) . ?
W6 O22 1.74(2) . ?
W6 O23 1.84(2) . ?
W6 O24 1.86(2) . ?
W6 O15 1.93(2) . ?
W6 O25 1.95(3) . ?
W6 O26 2.32(2) . ?
W7 O27 1.73(3) . ?
W7 O28 1.86(2) . ?
W7 O25 1.87(3) . ?
W7 O21 1.92(3) . ?
W7 O17 1.95(3) . ?
W7 O26 2.25(2) . ?
W8 O29 1.74(3) . ?
W8 O30 1.75(3) . ?
W8 O31 1.86(2) 2_666 ?
W8 O24 2.04(2) . ?
W8 O28 2.08(2) . ?
W8 O26 2.18(2) . ?
W8 Na1 3.671(19) . ?
W9 O32 1.71(3) . ?
W9 O33 1.76(2) . ?
W9 O34 1.98(2) . ?
W9 O20 1.99(2) . ?
W9 O31 2.06(2) . ?
W9 O29 2.21(3) . ?
W10 O35 1.68(3) . ?
W10 O4 1.90(3) . ?
W10 O34 1.91(2) . ?
W10 O13 1.95(3) . ?
W10 O23 1.98(2) 2_666 ?
W10 O6 2.26(2) 2_666 ?
Zn1 O8 2.05(3) . ?
Zn1 OW2 2.06(3) . ?
Zn1 OW3 2.06(3) . ?
Zn1 O2 2.07(3) . ?
Zn1 O30 2.07(2) 2_666 ?
Zn1 OW1 2.08(3) . ?
Na1 OW6 2.33(5) . ?
Na1 O28 2.40(3) . ?
Na1 OW5 2.42(3) . ?
Na1 OW5 2.43(3) 2_566 ?
Na1 OW4 2.46(3) . ?
Na1 OW3 2.48(3) 2_666 ?
Na1 Na1 3.68(4) 2_566 ?
Na2 O22 2.32(3) 2_667 ?
Na2 O22 2.32(3) . ?
Na2 OW7 2.45(10) 2_666 ?
Na2 OW7 2.45(10) 1_556 ?
Na2 OW8 2.81(7) 2_666 ?
Na2 OW8 2.81(7) 1_556 ?
Na3 OW9 2.41(8) . ?
Na3 OW13 2.46(17) . ?
Na3 OW11 2.47(8) . ?
Na3 OW10 2.55(8) . ?
Na3 OW12 2.88(12) . ?
Na3 Na3 3.24(11) 2_747 ?
O4 W1 2.02(3) 2_666 ?
O6 W10 2.26(2) 2_666 ?
O13 W3 1.92(3) 2_666 ?
O23 W10 1.98(2) 2_666 ?
O30 Zn1 2.07(2) 2_666 ?
O31 W8 1.86(2) 2_666 ?
OW3 Na1 2.48(3) 2_666 ?
OW5 Na1 2.43(3) 2_566 ?
OW7 Na2 2.45(10) 1_554 ?
OW8 Na2 2.81(7) 1_554 ?
